data_1536548
loop_
_publ_author_name
'Khamaganova, T.N.'
'Trunov, V.K.'
'Dzhurinskii, B.F.'

_publ_section_title
;
 Crystal structure of calcium samarium double oxoborate Sm2Ca8O2(BO3)6
;
_journal_name_full 'Zhurnal Neorganicheskoi Khimii'
_journal_page_first 855
_journal_page_last 857
_journal_volume 36
_journal_year 1991
_chemical_formula_sum 'B6 Ca8 O20 Sm2'
_chemical_name_systematic 'Sm2 Ca8 O2 (B O3)6'
_space_group_IT_number 8
_symmetry_space_group_name_Hall 'C -2y'
_symmetry_space_group_name_H-M 'C 1 m 1'
_cell_angle_alpha 90
_cell_angle_beta 101.31
_cell_angle_gamma 90
_cell_formula_units_Z 1
_cell_length_a 8.132
_cell_length_b 16.081
_cell_length_c 3.583
_cell_volume 459.452
_citation_journal_id_ASTM ZNOKAQ
_cod_data_source_file Khamaganova_ZNOKAQ_1991_1109.cif
_cod_data_source_block B6Ca8O20Sm2
_cod_original_cell_volume 459.4523
_cod_database_code 1536548

loop_
_symmetry_equiv_pos_as_xyz
x,y,z
x,-y,z
x+1/2,y+1/2,z
x+1/2,-y+1/2,z

loop_
_atom_site_label
_atom_site_type_symbol
_atom_site_fract_x
_atom_site_fract_y
_atom_site_fract_z
_atom_site_occupancy
_atom_site_U_iso_or_equiv
O2 O-2 0.4639 -0.074 0.752 1 0.0
O6 O-2 0.795 0.1721 -0.113 1 0.0
O3 O-2 0.2037 0 0.602 1 0.0
O4 O-2 0.0889 0.144 0.08 1 0.0
Ca2 Ca+2 0.2636 0.18076 0.657 1 0.0
O1 O-2 0.826 0 0.415 1 0.0
B1 B+3 0.379 0 0.705 1 0.0
B2 B+3 0.9509 0.1951 0.083 1 0.0
Sm1 Sm+3 0 0 0 1 0.0
Ca1 Ca+2 0.1432 0.38712 0.3301 1 0.0
O5 O-2 0.9676 0.2696 0.277 1 0.0
